data_2007920
loop_
_publ_author_name
'Denk, Michael K.'
'Khan, Maryam'
'Lough, Alan J.'
'Shuchi, Kumra'

_publ_section_title
;
 Redetermination of the Germanium Dichloride Complex with 1,4-Dioxane
 at 173K
;
_journal_issue 12
_journal_name_full 'Acta Crystallographica Section C'
_journal_page_first 1830
_journal_page_last 1832
_journal_paper_doi 10.1107/S0108270198009548
_journal_volume 54
_journal_year 1998
_chemical_formula_iupac 'GeCl2 [C4 H8 O2 ]'
_chemical_formula_moiety 'C4 H8 O2, Cl2 Ge'
_chemical_formula_sum 'C4 H8 Cl2 Ge O2'
_chemical_formula_weight 231.59
_chemical_name_systematic
;
 1,4-Dioxane dichloro-germanium
;
_space_group_IT_number 15
_symmetry_cell_setting monoclinic
_symmetry_space_group_name_Hall '-C 2yc'
_symmetry_space_group_name_H-M 'C 1 2/c 1'
_cell_angle_alpha 90.00
_cell_angle_beta 97.129(7)
_cell_angle_gamma 90.00
_cell_formula_units_Z 4
_cell_length_a 7.5811(6)
_cell_length_b 11.6974(8)
_cell_length_c 8.7800(6)
_cell_measurement_reflns_used 40
_cell_measurement_temperature 173(2)
_cell_measurement_theta_max 12.62
_cell_measurement_theta_min 5.42
_cell_volume 772.58(10)
_computing_cell_refinement XSCANS
_computing_data_collection 'XSCANS (Siemens, 1994)'
_computing_data_reduction XSCANS
_computing_molecular_graphics SHELXTL/PC
_computing_publication_material SHELXTL/PC
_computing_structure_refinement SHELXTL/PC
_computing_structure_solution 'SHELXTL/PC (Siemens, 1995)'
_diffrn_ambient_temperature 173(2)
_diffrn_measurement_device 'Siemens P4'
_diffrn_measurement_method '\w scans'
_diffrn_radiation_monochromator graphite
_diffrn_radiation_source 'fine-focus sealed tube'
_diffrn_radiation_type MoK\a
_diffrn_radiation_wavelength 0.71073
_diffrn_reflns_av_R_equivalents 0.0186
_diffrn_reflns_av_sigmaI/netI 0.0261
_diffrn_reflns_limit_h_max 10
_diffrn_reflns_limit_h_min -3
_diffrn_reflns_limit_k_max 16
_diffrn_reflns_limit_k_min -1
_diffrn_reflns_limit_l_max 12
_diffrn_reflns_limit_l_min -12
_diffrn_reflns_number 1491
_diffrn_reflns_theta_max 30.00
_diffrn_reflns_theta_min 3.22
_diffrn_standards_decay_% 6.96
_diffrn_standards_interval_count 97
_diffrn_standards_number 3
_exptl_absorpt_coefficient_mu 4.583
_exptl_absorpt_correction_T_max 0.438
_exptl_absorpt_correction_T_min 0.296
_exptl_absorpt_correction_type psi-scan
_exptl_absorpt_process_details 'semi-empirical using psi-scans (Sheldrick, 1995)'
_exptl_crystal_colour colourless
_exptl_crystal_density_diffrn 1.991
_exptl_crystal_density_meas ?
_exptl_crystal_description needle
_exptl_crystal_F_000 456
_exptl_crystal_size_max 0.36
_exptl_crystal_size_mid 0.23
_exptl_crystal_size_min 0.18
_refine_diff_density_max 0.392
_refine_diff_density_min -0.586
_refine_ls_extinction_coef 0.0024(5)
_refine_ls_extinction_method SHELXTL/PC
_refine_ls_goodness_of_fit_all 1.075
_refine_ls_goodness_of_fit_obs 1.100
_refine_ls_hydrogen_treatment constr
_refine_ls_matrix_type full
_refine_ls_number_parameters 42
_refine_ls_number_reflns 1131
_refine_ls_number_restraints 0
_refine_ls_restrained_S_all 1.075
_refine_ls_restrained_S_obs 1.100
_refine_ls_R_factor_all 0.0238
_refine_ls_R_factor_obs 0.0216
_refine_ls_shift/esd_max 0.000
_refine_ls_shift/esd_mean 0.000
_refine_ls_structure_factor_coef Fsqd
_refine_ls_weighting_details 'w = 1/[\s^2^(Fo^2^)+(0.0229P)^2^+0.5905P] where P=(Fo^2^+2Fc^2^)/3'
_refine_ls_weighting_scheme calc
_refine_ls_wR_factor_all 0.0533
_refine_ls_wR_factor_obs 0.0527
_reflns_number_observed 1059
_reflns_number_total 1131
_reflns_observed_criterion >2sigma(I)
_cod_data_source_file fg1469.cif
_cod_data_source_block s9666
_cod_depositor_comments
;
The following automatic conversions were performed:
'_symmetry_cell_setting' value 'Monoclinic' changed to 'monoclinic'
according to '/home/saulius/struct/CIF-dictionaries/cif_core.dic'
dictionary named 'cif_core.dic' version 2.4.1 from
2010-06-29.

'_geom_bond_publ_flag' value 'Y' changed to 'y' according to
'/home/saulius/struct/CIF-dictionaries/cif_core.dic' dictionary named
'cif_core.dic' version 2.4.1 from 2010-06-29 (6
times).

'_geom_bond_publ_flag' value 'N' changed to 'n' according to
'/home/saulius/struct/CIF-dictionaries/cif_core.dic' dictionary named
'cif_core.dic' version 2.4.1 from 2010-06-29 (2 times).

Automatic conversion script
Id: cif_fix_enum 1527 2010-12-29 10:47:43Z saulius 

The following automatic conversions were performed:

'_symmetry_cell_setting' value 'Monoclinic' changed to 'monoclinic'
according to /home/saulius/struct/CIF-dictionaries/cif_core.dic
dictionary named 'cif_core.dic' version 2.4.1 from
2010-06-29.

'_geom_bond_publ_flag' value 'Y' changed to 'y'
according to /home/saulius/struct/CIF-dictionaries/cif_core.dic
dictionary named 'cif_core.dic' version 2.4.1 from 2010-06-29 (6
times).

'_geom_bond_publ_flag' value 'N' changed to 'n' according to
/home/saulius/struct/CIF-dictionaries/cif_core.dic dictionary named
'cif_core.dic' version 2.4.1 from 2010-06-29 (2
times).

'_geom_angle_publ_flag' value 'Y' changed to 'y' according
to /home/saulius/struct/CIF-dictionaries/cif_core.dic dictionary
named 'cif_core.dic' version 2.4.1 from 2010-06-29 (9
times).

'_geom_angle_publ_flag' value 'N' changed to 'n' according
to /home/saulius/struct/CIF-dictionaries/cif_core.dic dictionary
named 'cif_core.dic' version 2.4.1 from 2010-06-29 (6 times).

Automatic conversion script
Id: cif_fix_values 1715 2011-07-08 13:25:40Z adriana 

The following automatic conversions were performed:

'_exptl_crystal_density_meas' value 'not_measured' was changed to '?'
- the value is perceived as not measured.

Automatic conversion script
Id: cif_fix_values 3008 2015-01-20 13:52:24Z robertas 

The following automatic conversions were performed:

'_refine_ls_weighting_scheme' value 'calc w =
1/[\s^2^(Fo^2^)+(0.0229P)^2^+0.5905P] where P=(Fo^2^+2Fc^2^)/3' was
changed to 'calc'. New tag '_refine_ls_weighting_details' was
created. The value of the new tag was set to 'w =
1/[\s^2^(Fo^2^)+(0.0229P)^2^+0.5905P] where P=(Fo^2^+2Fc^2^)/3'.

Automatic conversion script
Id: cif_fix_values 3143 2015-03-26 13:38:13Z robertas 
;
_cod_original_sg_symbol_H-M 'C 2/c'
_cod_database_code 2007920
_cod_database_fobs_code 2007920

loop_
_symmetry_equiv_pos_as_xyz
'x, y, z'
'-x, y, -z+1/2'
'x+1/2, y+1/2, z'
'-x+1/2, y+1/2, -z+1/2'
'-x, -y, -z'
'x, -y, z-1/2'
'-x+1/2, -y+1/2, -z'
'x+1/2, -y+1/2, z-1/2'

loop_
_atom_site_aniso_label
_atom_site_aniso_U_11
_atom_site_aniso_U_22
_atom_site_aniso_U_33
_atom_site_aniso_U_12
_atom_site_aniso_U_13
_atom_site_aniso_U_23
Ge1 0.01530(12) 0.01549(13) 0.01508(12) 0.000 0.00209(9) 0.000
Cl1 0.0230(2) 0.0222(2) 0.0191(2) 0.00093(15) 0.0007(2) -0.00440(14)
C1 0.0129(8) 0.0149(8) 0.0602(14) 0.0010(6) 0.0049(8) 0.0068(8)
C2 0.0135(7) 0.0147(8) 0.0409(10) 0.0002(6) 0.0016(7) -0.0051(7)
O1 0.0116(5) 0.0159(6) 0.0292(6) 0.0002(4) 0.0045(5) -0.0001(5)

loop_
_atom_site_label
_atom_site_fract_x
_atom_site_fract_y
_atom_site_fract_z
_atom_site_U_iso_or_equiv
_atom_site_thermal_displace_type
_atom_site_calc_flag
_atom_site_refinement_flags
_atom_site_occupancy
_atom_site_disorder_group
_atom_site_type_symbol
Ge1 0 0.02481(2) 0.25 0.01527(8) Uani d S 1 . Ge
Cl1 0.01998(6) 0.15744(4) 0.44186(5) 0.02160(10) Uani d . 1 . Cl
C1 0.4027(2) 0.1376(2) 0.2203(3) 0.0293(4) Uani d . 1 . C
H1A 0.3458(2) 0.2067(2) 0.2574(3) 0.035 Uiso calc R 1 . H
H1B 0.3876(2) 0.1397(2) 0.1067(3) 0.035 Uiso calc R 1 . H
C2 0.4026(2) -0.0634(2) 0.2199(2) 0.0232(4) Uani d . 1 . C
H2A 0.3881(2) -0.0651(2) 0.1063(2) 0.028 Uiso calc R 1 . H
H2B 0.3455(2) -0.1326(2) 0.2565(2) 0.028 Uiso calc R 1 . H
O1 0.3180(2) 0.03707(10) 0.2715(2) 0.0187(2) Uani d . 1 . O

loop_
_atom_type_symbol
_atom_type_description
_atom_type_scat_dispersion_real
_atom_type_scat_dispersion_imag
_atom_type_scat_source
C C 0.0033 0.0016 'International Tables Vol C Tables 4.2.6.8 and 6.1.1.4'
H H 0.0000 0.0000 'International Tables Vol C Tables 4.2.6.8 and 6.1.1.4'
O O 0.0106 0.0060 'International Tables Vol C Tables 4.2.6.8 and 6.1.1.4'
Cl Cl 0.1484 0.1585 'International Tables Vol C Tables 4.2.6.8 and 6.1.1.4'
Ge Ge 0.1547 1.8001 'International Tables Vol C Tables 4.2.6.8 and 6.1.1.4'

loop_
_geom_angle_atom_site_label_1
_geom_angle_atom_site_label_2
_geom_angle_atom_site_label_3
_geom_angle_site_symmetry_1
_geom_angle_site_symmetry_3
_geom_angle
_geom_angle_publ_flag
Cl1 Ge1 Cl1 . 2 94.30(2) y
Cl1 Ge1 O1 . . 85.83(3) y
Cl1 Ge1 O1 2 . 89.51(3) y
Cl1 Ge1 O1 . 2 89.51(3) n
Cl1 Ge1 O1 2 2 85.83(3) n
O1 Ge1 O1 . 2 173.15(6) y
O1 C1 C1 . 2_655 110.40(14) y
O1 C2 C2 . 2_655 110.24(12) y
C1 O1 C2 . . 109.59(14) y
C1 O1 Ge1 . . 120.49(10) y
C2 O1 Ge1 . . 114.18(9) y
Cl1 Ge1 Cl1 2 . 94.30(2) n
Cl1 Ge1 O1 2 . 89.51(3) n
Cl1 Ge1 O1 . . 85.82(3) n
O1 Ge1 O1 2 . 173.14(6) n

loop_
_geom_bond_atom_site_label_1
_geom_bond_atom_site_label_2
_geom_bond_site_symmetry_2
_geom_bond_distance
_geom_bond_publ_flag
Ge1 Cl1 . 2.2813(5) y
Ge1 Cl1 2 2.2813(5) n
Ge1 O1 . 2.3989(12) y
Ge1 O1 2 2.3989(12) n
C1 O1 . 1.439(2) y
C1 C1 2_655 1.503(4) y
C2 O1 . 1.439(2) y
C2 C2 2_655 1.505(3) y
